data_2232761
loop_
_publ_author_name
'Naicker, Tricia'
'Govender, Thavendran'
'Kruger, Hendrick. G.'
'Maguire, Glenn E. M.'

_publ_section_title
;
 (1<i>R</i>,3<i>S</i>)-<i>N</i>-Benzhydryl-2-benzyl-6,7-dimethoxy-1-phenyl-1,2,3,4-tetrahydroisoquinoline-3-carbothioamide
;
_journal_coeditor_code HG5134
_journal_issue 12
_journal_name_full 'Acta Crystallographica Section E'
_journal_page_first o3441
_journal_paper_doi 10.1107/S1600536811049324
_journal_volume 67
_journal_year 2011
_chemical_formula_iupac 'C38 H36 N2 O2 S'
_chemical_formula_moiety 'C38 H36 N2 O2 S'
_chemical_formula_sum 'C38 H36 N2 O2 S'
_chemical_formula_weight 584.75
_chemical_melting_point 458
_chemical_name_systematic
;
(1<i>R</i>,3<i>S</i>)-<i>N</i>-Benzhydryl-2-benzyl-6,7-dimethoxy-1-phenyl-
1,2,3,4-tetrahydroisoquinoline-3-carbothioamide
;
_space_group_IT_number 19
_symmetry_cell_setting orthorhombic
_symmetry_space_group_name_Hall 'P 2ac 2ab'
_symmetry_space_group_name_H-M 'P 21 21 21'
_atom_sites_solution_hydrogens geom
_atom_sites_solution_primary direct
_atom_sites_solution_secondary difmap
_audit_creation_method SHELXL-97
_cell_angle_alpha 90.00
_cell_angle_beta 90.00
_cell_angle_gamma 90.00
_cell_formula_units_Z 4
_cell_length_a 9.04630(10)
_cell_length_b 17.6687(2)
_cell_length_c 19.6178(2)
_cell_measurement_reflns_used 7464
_cell_measurement_temperature 173(2)
_cell_measurement_theta_max 27.91
_cell_measurement_theta_min 2.37
_cell_volume 3135.64(6)
_computing_cell_refinement 'DENZO-SMN (Otwinowski & Minor, 1997)'
_computing_data_collection 'COLLECT (Nonius, 2000)'
_computing_data_reduction 'DENZO-SMN (Otwinowski & Minor, 1997)'
_computing_molecular_graphics 'OLEX2 (Dolomov <i>et al.</i>, 2009)'
_computing_publication_material 'SHELXL97 (Sheldrick, 2008)'
_computing_structure_refinement 'SHELXL97 (Sheldrick, 2008)'
_computing_structure_solution 'SHELXS97 (Sheldrick, 2008)'
_diffrn_ambient_temperature 173(2)
_diffrn_measured_fraction_theta_full 0.997
_diffrn_measured_fraction_theta_max 0.997
_diffrn_measurement_device_type 'Nonius KappaCCD'
_diffrn_measurement_method '1.2\% \f scans and \w scans'
_diffrn_radiation_monochromator graphite
_diffrn_radiation_source 'fine-focus sealed tube'
_diffrn_radiation_type MoK\a
_diffrn_radiation_wavelength 0.71073
_diffrn_reflns_av_R_equivalents 0.0131
_diffrn_reflns_av_sigmaI/netI 0.0225
_diffrn_reflns_limit_h_max 11
_diffrn_reflns_limit_h_min -11
_diffrn_reflns_limit_k_max 23
_diffrn_reflns_limit_k_min -23
_diffrn_reflns_limit_l_max 25
_diffrn_reflns_limit_l_min -25
_diffrn_reflns_number 7464
_diffrn_reflns_theta_full 27.91
_diffrn_reflns_theta_max 27.91
_diffrn_reflns_theta_min 2.37
_diffrn_standards_decay_% 0
_diffrn_standards_interval_count 0
_diffrn_standards_interval_time 0
_diffrn_standards_number 0
_exptl_absorpt_coefficient_mu 0.140
_exptl_absorpt_correction_type none
_exptl_crystal_colour colourless
_exptl_crystal_density_diffrn 1.239
_exptl_crystal_density_method 'not measured'
_exptl_crystal_description block
_exptl_crystal_F_000 1240
_exptl_crystal_size_max 0.34
_exptl_crystal_size_mid 0.32
_exptl_crystal_size_min 0.30
_refine_diff_density_max 0.185
_refine_diff_density_min -0.254
_refine_ls_abs_structure_details 'Flack (1983), <b>3271 Friedel pairs</b>'
_refine_ls_abs_structure_Flack -0.07(5)
_refine_ls_extinction_coef 0
_refine_ls_extinction_method none
_refine_ls_goodness_of_fit_ref 1.064
_refine_ls_hydrogen_treatment mixed
_refine_ls_matrix_type full
_refine_ls_number_parameters 394
_refine_ls_number_reflns 7464
_refine_ls_number_restraints 0
_refine_ls_restrained_S_all 1.064
_refine_ls_R_factor_all 0.0400
_refine_ls_R_factor_gt 0.0331
_refine_ls_shift/su_max 0.000
_refine_ls_shift/su_mean 0.000
_refine_ls_structure_factor_coef Fsqd
_refine_ls_weighting_details 'calc w=1/[\s^2^(Fo^2^)+(0.0573P)^2^+0.1291P] where P=(Fo^2^+2Fc^2^)/3'
_refine_ls_weighting_scheme calc
_refine_ls_wR_factor_gt 0.0873
_refine_ls_wR_factor_ref 0.0900
_reflns_number_gt 6545
_reflns_number_total 7464
_reflns_threshold_expression I>2sigma(I)
_cod_data_source_file hg5134.cif
_cod_data_source_block I
_cod_database_code 2232761
_cod_database_fobs_code 2232761

loop_
_symmetry_equiv_pos_as_xyz
'x, y, z'
'-x+1/2, -y, z+1/2'
'x+1/2, -y+1/2, -z'
'-x, y+1/2, -z+1/2'

loop_
_atom_site_type_symbol
_atom_site_label
_atom_site_fract_x
_atom_site_fract_y
_atom_site_fract_z
_atom_site_U_iso_or_equiv
_atom_site_adp_type
_atom_site_calc_flag
_atom_site_refinement_flags
_atom_site_occupancy
_atom_site_symmetry_multiplicity
S S1 0.56498(4) 0.31046(3) 0.215098(18) 0.04475(11) Uani d . 1 1
O O1 1.39454(9) 0.35968(6) -0.01266(5) 0.0361(2) Uani d . 1 1
O O2 1.15098(11) 0.39105(6) -0.07511(5) 0.0412(3) Uani d . 1 1
N N1 0.98038(11) 0.23680(6) 0.21258(5) 0.0254(2) Uani d . 1 1
H H1N 0.8629(19) 0.2485(9) 0.3066(8) 0.038(4) Uiso d . 1 1
N N2 0.76795(13) 0.26373(7) 0.30274(5) 0.0300(2) Uani d . 1 1
C C1 1.12804(13) 0.26381(7) 0.19152(6) 0.0258(2) Uani d . 1 1
H H1 1.1954 0.2189 0.1909 0.031 Uiso calc R 1 1
C C2 1.12788(13) 0.29751(7) 0.11981(6) 0.0252(2) Uani d . 1 1
C C3 1.26341(13) 0.31006(7) 0.08659(6) 0.0258(2) Uani d . 1 1
H H3 1.3530 0.2963 0.1087 0.031 Uiso calc R 1 1
C C4 1.26841(14) 0.34205(7) 0.02236(6) 0.0277(3) Uani d . 1 1
C C5 1.13534(14) 0.36025(8) -0.01141(6) 0.0295(3) Uani d . 1 1
C C6 1.00254(14) 0.34772(7) 0.02100(6) 0.0296(3) Uani d . 1 1
H H6 0.9130 0.3605 -0.0015 0.036 Uiso calc R 1 1
C C7 0.99719(13) 0.31627(7) 0.08690(6) 0.0263(2) Uani d . 1 1
C C8 0.84760(13) 0.30508(8) 0.12010(6) 0.0281(3) Uani d . 1 1
H H8A 0.7988 0.2595 0.1012 0.034 Uiso calc R 1 1
H H8B 0.7836 0.3494 0.1111 0.034 Uiso calc R 1 1
C C9 0.87122(13) 0.29575(7) 0.19647(6) 0.0254(3) Uani d . 1 1
H H9 0.9174 0.3443 0.2118 0.030 Uiso calc R 1 1
C C10 0.73303(14) 0.28667(7) 0.24034(6) 0.0273(3) Uani d . 1 1
C C11 0.66652(15) 0.25452(8) 0.36016(6) 0.0307(3) Uani d . 1 1
H H11 0.5659 0.2705 0.3447 0.037 Uiso calc R 1 1
C C12 0.66026(16) 0.17078(8) 0.37684(7) 0.0365(3) Uani d . 1 1
C C13 0.57712(19) 0.12406(10) 0.33433(10) 0.0513(4) Uani d . 1 1
H H13 0.5187 0.1457 0.2991 0.062 Uiso calc R 1 1
C C14 0.5791(2) 0.04658(12) 0.34297(13) 0.0717(6) Uani d . 1 1
H H14 0.5222 0.0151 0.3138 0.086 Uiso calc R 1 1
C C15 0.6627(3) 0.01513(11) 0.39351(13) 0.0783(7) Uani d . 1 1
H H15 0.6639 -0.0383 0.3991 0.094 Uiso calc R 1 1
C C16 0.7452(3) 0.05997(12) 0.43635(10) 0.0724(7) Uani d . 1 1
H H16 0.8025 0.0375 0.4715 0.087 Uiso calc R 1 1
C C17 0.7449(2) 0.13879(10) 0.42834(8) 0.0519(4) Uani d . 1 1
H H17 0.8020 0.1699 0.4578 0.062 Uiso calc R 1 1
C C18 0.71133(15) 0.30534(8) 0.41918(7) 0.0355(3) Uani d . 1 1
C C19 0.62417(18) 0.30449(10) 0.47767(7) 0.0461(4) Uani d . 1 1
H H19 0.5398 0.2725 0.4797 0.055 Uiso calc R 1 1
C C20 0.6594(2) 0.34981(12) 0.53304(9) 0.0596(5) Uani d . 1 1
H H20 0.5989 0.3490 0.5726 0.071 Uiso calc R 1 1
C C21 0.7820(2) 0.39607(13) 0.53074(10) 0.0679(6) Uani d . 1 1
H H21 0.8059 0.4270 0.5688 0.081 Uiso calc R 1 1
C C22 0.8697(2) 0.39761(14) 0.47359(11) 0.0721(6) Uani d . 1 1
H H22 0.9541 0.4296 0.4720 0.087 Uiso calc R 1 1
C C23 0.8343(2) 0.35184(11) 0.41767(9) 0.0533(4) Uani d . 1 1
H H23 0.8953 0.3527 0.3783 0.064 Uiso calc R 1 1
C C24 1.18222(13) 0.31673(8) 0.24787(6) 0.0274(3) Uani d . 1 1
C C25 1.21466(16) 0.28510(9) 0.31128(7) 0.0377(3) Uani d . 1 1
H H25 1.2090 0.2318 0.3171 0.045 Uiso calc R 1 1
C C26 1.25474(18) 0.32987(11) 0.36556(7) 0.0494(4) Uani d . 1 1
H H26 1.2770 0.3073 0.4083 0.059 Uiso calc R 1 1
C C27 1.2627(2) 0.40751(11) 0.35813(8) 0.0525(4) Uani d . 1 1
H H27 1.2896 0.4384 0.3957 0.063 Uiso calc R 1 1
C C28 1.23137(18) 0.43995(10) 0.29567(8) 0.0461(4) Uani d . 1 1
H H28 1.2370 0.4933 0.2902 0.055 Uiso calc R 1 1
C C29 1.19146(15) 0.39432(8) 0.24068(7) 0.0347(3) Uani d . 1 1
H H29 1.1704 0.4169 0.1978 0.042 Uiso calc R 1 1
C C30 0.94220(15) 0.16198(7) 0.18354(6) 0.0311(3) Uani d . 1 1
H H30A 0.9619 0.1621 0.1339 0.037 Uiso calc R 1 1
H H30B 0.8356 0.1519 0.1905 0.037 Uiso calc R 1 1
C C31 1.03199(15) 0.10040(7) 0.21717(7) 0.0313(3) Uani d . 1 1
C C32 1.00795(17) 0.08224(8) 0.28514(7) 0.0369(3) Uani d . 1 1
H H32 0.9328 0.1078 0.3099 0.044 Uiso calc R 1 1
C C33 1.09188(18) 0.02740(9) 0.31743(9) 0.0449(4) Uani d . 1 1
H H33 1.0739 0.0154 0.3639 0.054 Uiso calc R 1 1
C C34 1.20184(17) -0.00989(8) 0.28199(10) 0.0483(4) Uani d . 1 1
H H34 1.2612 -0.0466 0.3044 0.058 Uiso calc R 1 1
C C35 1.22548(19) 0.00598(9) 0.21423(10) 0.0535(4) Uani d . 1 1
H H35 1.2999 -0.0203 0.1896 0.064 Uiso calc R 1 1
C C36 1.13978(18) 0.06090(9) 0.18180(9) 0.0442(4) Uani d . 1 1
H H36 1.1556 0.0713 0.1349 0.053 Uiso calc R 1 1
C C37 1.53137(14) 0.34969(9) 0.02154(7) 0.0368(3) Uani d . 1 1
H H37A 1.5315 0.3794 0.0637 0.055 Uiso calc R 1 1
H H37B 1.6122 0.3667 -0.0080 0.055 Uiso calc R 1 1
H H37C 1.5449 0.2960 0.0325 0.055 Uiso calc R 1 1
C C38 1.01921(18) 0.40522(12) -0.11254(8) 0.0523(4) Uani d . 1 1
H H38A 0.9625 0.3582 -0.1168 0.078 Uiso calc R 1 1
H H38B 1.0446 0.4240 -0.1580 0.078 Uiso calc R 1 1
H H38C 0.9597 0.4432 -0.0886 0.078 Uiso calc R 1 1

loop_
_atom_site_aniso_label
_atom_site_aniso_U_11
_atom_site_aniso_U_22
_atom_site_aniso_U_33
_atom_site_aniso_U_12
_atom_site_aniso_U_13
_atom_site_aniso_U_23
S1 0.02261(15) 0.0813(3) 0.03029(17) 0.00153(17) -0.00103(14) 0.01267(18)
O1 0.0218(4) 0.0640(6) 0.0226(4) -0.0016(4) 0.0025(3) 0.0056(5)
O2 0.0294(5) 0.0712(7) 0.0230(5) -0.0013(5) -0.0009(4) 0.0162(5)
N1 0.0222(5) 0.0317(5) 0.0222(5) 0.0003(4) 0.0004(4) 0.0019(4)
N2 0.0229(5) 0.0445(6) 0.0227(5) 0.0020(5) 0.0021(4) 0.0030(4)
C1 0.0216(6) 0.0343(6) 0.0215(6) 0.0009(5) -0.0017(5) 0.0020(5)
C2 0.0250(6) 0.0323(6) 0.0183(5) 0.0005(5) 0.0010(5) -0.0018(5)
C3 0.0208(5) 0.0355(6) 0.0212(5) 0.0016(5) -0.0012(5) -0.0014(5)
C4 0.0243(6) 0.0380(6) 0.0208(6) -0.0013(5) 0.0024(5) -0.0020(5)
C5 0.0281(6) 0.0423(7) 0.0180(5) -0.0022(5) -0.0009(5) 0.0035(5)
C6 0.0243(6) 0.0422(7) 0.0224(6) 0.0009(5) -0.0038(5) 0.0040(5)
C7 0.0231(6) 0.0353(6) 0.0204(5) -0.0001(5) 0.0004(5) 0.0007(5)
C8 0.0219(6) 0.0407(7) 0.0216(6) 0.0018(5) -0.0007(5) 0.0039(5)
C9 0.0200(5) 0.0355(6) 0.0207(6) -0.0001(5) -0.0004(4) 0.0021(5)
C10 0.0238(6) 0.0351(6) 0.0230(6) -0.0022(5) 0.0002(5) 0.0013(5)
C11 0.0255(6) 0.0458(8) 0.0206(6) 0.0015(6) 0.0038(5) 0.0012(5)
C12 0.0341(7) 0.0478(8) 0.0275(6) 0.0034(6) 0.0126(6) 0.0038(6)
C13 0.0409(9) 0.0509(9) 0.0622(11) -0.0062(7) 0.0103(8) -0.0039(8)
C14 0.0596(12) 0.0533(11) 0.1023(18) -0.0122(9) 0.0277(13) -0.0074(12)
C15 0.1006(17) 0.0443(10) 0.0899(16) 0.0067(11) 0.0567(15) 0.0114(11)
C16 0.1033(17) 0.0658(12) 0.0480(10) 0.0370(13) 0.0324(12) 0.0247(10)
C17 0.0691(11) 0.0576(9) 0.0289(7) 0.0223(9) 0.0124(7) 0.0087(7)
C18 0.0349(7) 0.0471(8) 0.0244(6) 0.0062(6) -0.0002(5) -0.0011(6)
C19 0.0486(9) 0.0604(9) 0.0294(7) 0.0029(8) 0.0071(7) -0.0055(7)
C20 0.0639(11) 0.0822(13) 0.0326(8) 0.0110(10) 0.0034(8) -0.0154(8)
C21 0.0647(12) 0.0924(14) 0.0466(10) 0.0085(11) -0.0098(9) -0.0324(10)
C22 0.0525(11) 0.0978(15) 0.0660(13) -0.0125(10) -0.0053(10) -0.0334(12)
C23 0.0420(9) 0.0742(11) 0.0438(9) -0.0045(8) 0.0056(7) -0.0170(8)
C24 0.0192(5) 0.0433(7) 0.0198(6) 0.0003(5) 0.0000(4) -0.0005(5)
C25 0.0329(7) 0.0549(8) 0.0254(6) -0.0070(6) -0.0057(6) 0.0076(6)
C26 0.0445(9) 0.0813(12) 0.0225(6) -0.0125(8) -0.0070(6) 0.0035(7)
C27 0.0495(9) 0.0759(12) 0.0322(8) -0.0116(9) -0.0053(7) -0.0157(8)
C28 0.0455(8) 0.0502(8) 0.0427(9) -0.0019(7) -0.0066(7) -0.0112(7)
C29 0.0319(7) 0.0438(7) 0.0284(7) 0.0000(6) -0.0050(5) -0.0002(6)
C30 0.0314(6) 0.0367(7) 0.0252(6) -0.0026(5) -0.0017(5) -0.0004(5)
C31 0.0324(7) 0.0307(6) 0.0307(6) -0.0050(5) -0.0009(5) -0.0019(5)
C32 0.0453(8) 0.0353(7) 0.0300(7) 0.0008(6) -0.0027(6) -0.0012(6)
C33 0.0562(10) 0.0364(7) 0.0421(8) -0.0038(7) -0.0116(8) 0.0052(6)
C34 0.0419(8) 0.0338(7) 0.0693(11) -0.0036(6) -0.0122(8) 0.0103(7)
C35 0.0433(9) 0.0411(8) 0.0762(12) 0.0069(7) 0.0152(9) 0.0040(8)
C36 0.0484(9) 0.0402(7) 0.0439(8) 0.0014(7) 0.0117(7) 0.0035(7)
C37 0.0231(6) 0.0587(9) 0.0285(6) 0.0000(6) 0.0012(5) 0.0009(6)
C38 0.0369(8) 0.0890(12) 0.0310(7) -0.0062(8) -0.0069(6) 0.0259(8)

loop_
_atom_type_symbol
_atom_type_description
_atom_type_scat_dispersion_real
_atom_type_scat_dispersion_imag
_atom_type_scat_source
C C 0.0033 0.0016 'International Tables Vol C Tables 4.2.6.8 and 6.1.1.4'
H H 0.0000 0.0000 'International Tables Vol C Tables 4.2.6.8 and 6.1.1.4'
N N 0.0061 0.0033 'International Tables Vol C Tables 4.2.6.8 and 6.1.1.4'
O O 0.0106 0.0060 'International Tables Vol C Tables 4.2.6.8 and 6.1.1.4'
S S 0.1246 0.1234 'International Tables Vol C Tables 4.2.6.8 and 6.1.1.4'

loop_
_geom_angle_atom_site_label_1
_geom_angle_atom_site_label_2
_geom_angle_atom_site_label_3
_geom_angle
C4 O1 C37 117.50(10)
C5 O2 C38 117.01(11)
C9 N1 C1 108.58(9)
C9 N1 C30 113.17(10)
C1 N1 C30 113.06(10)
C10 N2 C11 126.52(11)
C10 N2 H1N 113.2(10)
C11 N2 H1N 120.0(10)
N1 C1 C2 112.49(9)
N1 C1 C24 106.58(10)
C2 C1 C24 115.33(10)
N1 C1 H1 107.4
C2 C1 H1 107.4
C24 C1 H1 107.4
C7 C2 C3 119.32(10)
C7 C2 C1 121.50(10)
C3 C2 C1 119.17(11)
C4 C3 C2 121.04(11)
C4 C3 H3 119.5
C2 C3 H3 119.5
O1 C4 C3 125.35(11)
O1 C4 C5 115.08(10)
C3 C4 C5 119.57(11)
O2 C5 C6 125.09(12)
O2 C5 C4 115.50(11)
C6 C5 C4 119.40(11)
C5 C6 C7 121.15(11)
C5 C6 H6 119.4
C7 C6 H6 119.4
C2 C7 C6 119.50(11)
C2 C7 C8 122.00(10)
C6 C7 C8 118.49(11)
C7 C8 C9 108.18(10)
C7 C8 H8A 110.1
C9 C8 H8A 110.1
C7 C8 H8B 110.1
C9 C8 H8B 110.1
H8A C8 H8B 108.4
N1 C9 C8 112.50(10)
N1 C9 C10 110.78(10)
C8 C9 C10 116.83(10)
N1 C9 H9 105.2
C8 C9 H9 105.2
C10 C9 H9 105.2
N2 C10 C9 110.92(10)
N2 C10 S1 124.93(10)
C9 C10 S1 123.89(9)
N2 C11 C12 107.35(11)
N2 C11 C18 110.72(11)
C12 C11 C18 114.96(11)
N2 C11 H11 107.9
C12 C11 H11 107.9
C18 C11 H11 107.9
C17 C12 C13 119.47(15)
C17 C12 C11 122.26(14)
C13 C12 C11 117.97(14)
C14 C13 C12 120.5(2)
C14 C13 H13 119.8
C12 C13 H13 119.8
C15 C14 C13 120.0(2)
C15 C14 H14 120.0
C13 C14 H14 120.0
C14 C15 C16 120.67(18)
C14 C15 H15 119.7
C16 C15 H15 119.7
C15 C16 C17 120.2(2)
C15 C16 H16 119.9
C17 C16 H16 119.9
C12 C17 C16 119.16(19)
C12 C17 H17 120.4
C16 C17 H17 120.4
C23 C18 C19 118.66(14)
C23 C18 C11 123.29(13)
C19 C18 C11 118.05(13)
C20 C19 C18 120.62(16)
C20 C19 H19 119.7
C18 C19 H19 119.7
C21 C20 C19 120.09(17)
C21 C20 H20 120.0
C19 C20 H20 120.0
C22 C21 C20 120.22(16)
C22 C21 H21 119.9
C20 C21 H21 119.9
C21 C22 C23 119.72(19)
C21 C22 H22 120.1
C23 C22 H22 120.1
C18 C23 C22 120.69(16)
C18 C23 H23 119.7
C22 C23 H23 119.7
C29 C24 C25 118.44(12)
C29 C24 C1 123.56(11)
C25 C24 C1 117.86(12)
C26 C25 C24 121.03(15)
C26 C25 H25 119.5
C24 C25 H25 119.5
C25 C26 C27 120.22(15)
C25 C26 H26 119.9
C27 C26 H26 119.9
C26 C27 C28 119.65(14)
C26 C27 H27 120.2
C28 C27 H27 120.2
C27 C28 C29 119.95(16)
C27 C28 H28 120.0
C29 C28 H28 120.0
C24 C29 C28 120.71(13)
C24 C29 H29 119.6
C28 C29 H29 119.6
N1 C30 C31 110.48(10)
N1 C30 H30A 109.6
C31 C30 H30A 109.6
N1 C30 H30B 109.6
C31 C30 H30B 109.6
H30A C30 H30B 108.1
C36 C31 C32 118.35(13)
C36 C31 C30 121.53(13)
C32 C31 C30 120.13(12)
C33 C32 C31 121.00(14)
C33 C32 H32 119.5
C31 C32 H32 119.5
C34 C33 C32 119.92(16)
C34 C33 H33 120.0
C32 C33 H33 120.0
C35 C34 C33 120.09(15)
C35 C34 H34 120.0
C33 C34 H34 120.0
C34 C35 C36 119.74(16)
C34 C35 H35 120.1
C36 C35 H35 120.1
C31 C36 C35 120.86(15)
C31 C36 H36 119.6
C35 C36 H36 119.6
O1 C37 H37A 109.5
O1 C37 H37B 109.5
H37A C37 H37B 109.5
O1 C37 H37C 109.5
H37A C37 H37C 109.5
H37B C37 H37C 109.5
O2 C38 H38A 109.5
O2 C38 H38B 109.5
H38A C38 H38B 109.5
O2 C38 H38C 109.5
H38A C38 H38C 109.5
H38B C38 H38C 109.5

loop_
_geom_bond_atom_site_label_1
_geom_bond_atom_site_label_2
_geom_bond_distance
S1 C10 1.6532(13)
O1 C4 1.3679(15)
O1 C37 1.4190(15)
O2 C5 1.3704(15)
O2 C38 1.4223(17)
N1 C9 1.4696(16)
N1 C1 1.4773(15)
N1 C30 1.4804(16)
N2 C10 1.3276(16)
N2 C11 1.4621(16)
N2 H1N 0.903(17)
C1 C2 1.5277(16)
C1 C24 1.5286(17)
C1 H1 1.0000
C2 C7 1.3872(16)
C2 C3 1.4061(17)
C3 C4 1.3817(17)
C3 H3 0.9500
C4 C5 1.4111(18)
C5 C6 1.3771(18)
C6 C7 1.4080(17)
C6 H6 0.9500
C7 C8 1.5148(17)
C8 C9 1.5223(16)
C8 H8A 0.9900
C8 H8B 0.9900
C9 C10 1.5262(17)
C9 H9 1.0000
C11 C12 1.516(2)
C11 C18 1.5202(19)
C11 H11 1.0000
C12 C17 1.388(2)
C12 C13 1.394(2)
C13 C14 1.379(3)
C13 H13 0.9500
C14 C15 1.365(4)
C14 H14 0.9500
C15 C16 1.375(4)
C15 H15 0.9500
C16 C17 1.401(3)
C16 H16 0.9500
C17 H17 0.9500
C18 C23 1.383(2)
C18 C19 1.392(2)
C19 C20 1.387(2)
C19 H19 0.9500
C20 C21 1.379(3)
C20 H20 0.9500
C21 C22 1.374(3)
C21 H21 0.9500
C22 C23 1.400(3)
C22 H22 0.9500
C23 H23 0.9500
C24 C29 1.381(2)
C24 C25 1.3950(18)
C25 C26 1.375(2)
C25 H25 0.9500
C26 C27 1.381(3)
C26 H26 0.9500
C27 C28 1.382(2)
C27 H27 0.9500
C28 C29 1.394(2)
C28 H28 0.9500
C29 H29 0.9500
C30 C31 1.5096(19)
C30 H30A 0.9900
C30 H30B 0.9900
C31 C36 1.385(2)
C31 C32 1.389(2)
C32 C33 1.384(2)
C32 H32 0.9500
C33 C34 1.381(2)
C33 H33 0.9500
C34 C35 1.375(3)
C34 H34 0.9500
C35 C36 1.396(2)
C35 H35 0.9500
C36 H36 0.9500
C37 H37A 0.9800
C37 H37B 0.9800
C37 H37C 0.9800
C38 H38A 0.9800
C38 H38B 0.9800
C38 H38C 0.9800

loop_
_geom_hbond_atom_site_label_D
_geom_hbond_atom_site_label_H
_geom_hbond_atom_site_label_A
_geom_hbond_distance_DH
_geom_hbond_distance_HA
_geom_hbond_distance_DA
_geom_hbond_angle_DHA
N2 H1N N1 0.903(17) 2.139(16) 2.6548(15) 115.4(12)

loop_
_geom_torsion_atom_site_label_1
_geom_torsion_atom_site_label_2
_geom_torsion_atom_site_label_3
_geom_torsion_atom_site_label_4
_geom_torsion
C9 N1 C1 C2 -47.06(13)
C30 N1 C1 C2 79.40(12)
C9 N1 C1 C24 80.27(11)
C30 N1 C1 C24 -153.27(10)
N1 C1 C2 C7 14.37(17)
C24 C1 C2 C7 -108.15(14)
N1 C1 C2 C3 -165.91(11)
C24 C1 C2 C3 71.57(14)
C7 C2 C3 C4 1.25(18)
C1 C2 C3 C4 -178.48(11)
C37 O1 C4 C3 -5.03(19)
C37 O1 C4 C5 173.83(13)
C2 C3 C4 O1 176.79(12)
C2 C3 C4 C5 -2.03(19)
C38 O2 C5 C6 -5.5(2)
C38 O2 C5 C4 175.76(14)
O1 C4 C5 O2 1.68(17)
C3 C4 C5 O2 -179.38(11)
O1 C4 C5 C6 -177.17(12)
C3 C4 C5 C6 1.76(19)
O2 C5 C6 C7 -179.48(13)
C4 C5 C6 C7 -0.7(2)
C3 C2 C7 C6 -0.20(18)
C1 C2 C7 C6 179.52(11)
C3 C2 C7 C8 -179.26(12)
C1 C2 C7 C8 0.47(19)
C5 C6 C7 C2 0.0(2)
C5 C6 C7 C8 179.06(12)
C2 C7 C8 C9 17.38(17)
C6 C7 C8 C9 -161.69(11)
C1 N1 C9 C8 69.61(13)
C30 N1 C9 C8 -56.79(13)
C1 N1 C9 C10 -157.57(10)
C30 N1 C9 C10 76.03(12)
C7 C8 C9 N1 -52.47(14)
C7 C8 C9 C10 177.76(10)
C11 N2 C10 C9 174.98(12)
C11 N2 C10 S1 0.6(2)
N1 C9 C10 N2 36.60(14)
C8 C9 C10 N2 167.18(11)
N1 C9 C10 S1 -148.92(10)
C8 C9 C10 S1 -18.34(16)
C10 N2 C11 C12 113.87(15)
C10 N2 C11 C18 -119.91(14)
N2 C11 C12 C17 97.16(15)
C18 C11 C12 C17 -26.50(19)
N2 C11 C12 C13 -76.53(16)
C18 C11 C12 C13 159.81(13)
C17 C12 C13 C14 -0.3(2)
C11 C12 C13 C14 173.60(15)
C12 C13 C14 C15 0.1(3)
C13 C14 C15 C16 0.2(3)
C14 C15 C16 C17 -0.4(3)
C13 C12 C17 C16 0.1(2)
C11 C12 C17 C16 -173.46(15)
C15 C16 C17 C12 0.2(3)
N2 C11 C18 C23 -1.5(2)
C12 C11 C18 C23 120.33(16)
N2 C11 C18 C19 178.80(13)
C12 C11 C18 C19 -59.35(18)
C23 C18 C19 C20 0.5(2)
C11 C18 C19 C20 -179.80(15)
C18 C19 C20 C21 -0.3(3)
C19 C20 C21 C22 0.1(3)
C20 C21 C22 C23 -0.1(3)
C19 C18 C23 C22 -0.5(3)
C11 C18 C23 C22 179.80(17)
C21 C22 C23 C18 0.3(3)
N1 C1 C24 C29 -107.96(13)
C2 C1 C24 C29 17.67(17)
N1 C1 C24 C25 67.68(14)
C2 C1 C24 C25 -166.70(11)
C29 C24 C25 C26 0.1(2)
C1 C24 C25 C26 -175.77(13)
C24 C25 C26 C27 0.4(2)
C25 C26 C27 C28 -0.5(3)
C26 C27 C28 C29 0.2(3)
C25 C24 C29 C28 -0.4(2)
C1 C24 C29 C28 175.21(13)
C27 C28 C29 C24 0.3(2)
C9 N1 C30 C31 -164.19(10)
C1 N1 C30 C31 71.84(13)
N1 C30 C31 C36 -111.71(14)
N1 C30 C31 C32 68.10(15)
C36 C31 C32 C33 1.6(2)
C30 C31 C32 C33 -178.21(13)
C31 C32 C33 C34 0.3(2)
C32 C33 C34 C35 -1.7(2)
C33 C34 C35 C36 1.2(3)
C32 C31 C36 C35 -2.1(2)
C30 C31 C36 C35 177.71(14)
C34 C35 C36 C31 0.7(3)

loop_
_cod_related_entry_id
_cod_related_entry_database
_cod_related_entry_code
1 ChemSpider 30657242
